data_7224098
loop_
_publ_author_name
'Sahoo, Priya Ranjan'
'Kumar, Satish'

_publ_section_title
;
 Synthesis of an optically switchable salicylaldimine substituted
 naphthopyran for selective and reversible Cu2+ recognition in aqueous
 solution
;
_journal_name_full 'RSC Adv.'
_journal_paper_doi 10.1039/C5RA24857D
_journal_year 2016
_chemical_formula_moiety 'C32 H23 N O2'
_chemical_formula_sum 'C32 H23 N O2'
_chemical_formula_weight 453.51
_space_group_crystal_system monoclinic
_space_group_IT_number 14
_space_group_name_Hall '-P 2ybc'
_space_group_name_H-M_alt 'P 1 21/c 1'
_symmetry_space_group_name_Hall '-P 2ybc'
_symmetry_space_group_name_H-M 'P 1 21/c 1'
_atom_sites_solution_hydrogens geom
_atom_sites_solution_primary direct
_audit_creation_date
;
'Tue Feb 11 16:33:16 2014'
;
_audit_creation_method
;
CrysAlisPro, Agilent Technologies,
Version 1.171.34.49 (release 20-01-2011 CrysAlis171 .NET)
(compiled Jan 20 2011,15:58:25)
;
_audit_update_record
;
2015-09-05 deposited with the CCDC.
2016-02-01 downloaded from the CCDC.
;
_cell_angle_alpha 90.0
_cell_angle_beta 97.306(17)
_cell_angle_gamma 90.0
_cell_formula_units_Z 4
_cell_length_a 11.2751(19)
_cell_length_b 9.9438(19)
_cell_length_c 21.032(4)
_cell_measurement_reflns_used 1715
_cell_measurement_temperature 150.0
_cell_measurement_theta_max 29.0436
_cell_measurement_theta_min 2.8253
_cell_volume 2338.9(7)
_computing_cell_refinement
;
CrysAlisPro, Agilent Technologies,
Version 1.171.34.49 (release 20-01-2011 CrysAlis171 .NET)
(compiled Jan 20 2011,15:58:25)
;
_computing_data_collection
;
CrysAlisPro, Agilent Technologies,
Version 1.171.34.49 (release 20-01-2011 CrysAlis171 .NET)
(compiled Jan 20 2011,15:58:25)
;
_computing_data_reduction
;
CrysAlisPro, Agilent Technologies,
Version 1.171.34.49 (release 20-01-2011 CrysAlis171 .NET)
(compiled Jan 20 2011,15:58:25)
;
_computing_molecular_graphics 'Olex2 (Dolomanov et al., 2009)'
_computing_publication_material 'Olex2 (Dolomanov et al., 2009)'
_computing_structure_refinement 'ShelXL (Sheldrick, 2008)'
_computing_structure_solution 'ShelXS (Sheldrick, 2008)'
_diffrn_ambient_temperature 150.0
_diffrn_detector_area_resol_mean 15.9853
_diffrn_measured_fraction_theta_full 0.972
_diffrn_measured_fraction_theta_max 0.838
_diffrn_measurement_details
;
  1 omega  -36.00   44.00   1.0000    3.0000
omega____ theta____ kappa____ phi______ frames
    -      -17.6577   77.0000  -90.0000 80

  2 omega  -90.00  -45.00   1.0000    3.0000
omega____ theta____ kappa____ phi______ frames
    -      -17.6577  -38.0000  120.0000 45

  3 omega  -33.00    6.00   1.0000    3.0000
omega____ theta____ kappa____ phi______ frames
    -      -17.6577  -77.0000  -60.0000 39

  4 omega  -33.00    3.00   1.0000    3.0000
omega____ theta____ kappa____ phi______ frames
    -      -17.6577  -77.0000  150.0000 36

  5 omega  -95.00  -24.00   1.0000    3.0000
omega____ theta____ kappa____ phi______ frames
    -      -17.6577  167.0000   78.0000 71
;
_diffrn_measurement_device_type 'Xcalibur, Sapphire3'
_diffrn_measurement_method '\w scans'
_diffrn_orient_matrix_UB_11 0.0076556000
_diffrn_orient_matrix_UB_12 -0.0036495000
_diffrn_orient_matrix_UB_13 0.0338786000
_diffrn_orient_matrix_UB_21 0.0027564000
_diffrn_orient_matrix_UB_22 0.0713307000
_diffrn_orient_matrix_UB_23 0.0018144000
_diffrn_orient_matrix_UB_31 -0.0629122000
_diffrn_orient_matrix_UB_32 0.0024633000
_diffrn_orient_matrix_UB_33 -0.0001335000
_diffrn_radiation_monochromator graphite
_diffrn_radiation_type MoK\a
_diffrn_radiation_wavelength 0.71073
_diffrn_reflns_av_R_equivalents 0.1332
_diffrn_reflns_av_unetI/netI 0.2751
_diffrn_reflns_laue_measured_fraction_full 0.972
_diffrn_reflns_laue_measured_fraction_max 0.838
_diffrn_reflns_limit_h_max 15
_diffrn_reflns_limit_h_min -14
_diffrn_reflns_limit_k_max 11
_diffrn_reflns_limit_k_min -13
_diffrn_reflns_limit_l_max 28
_diffrn_reflns_limit_l_min -28
_diffrn_reflns_number 13100
_diffrn_reflns_point_group_measured_fraction_full 0.972
_diffrn_reflns_point_group_measured_fraction_max 0.838
_diffrn_reflns_theta_full 25.242
_diffrn_reflns_theta_max 29.108
_diffrn_reflns_theta_min 2.831
_diffrn_source 'Enhance (Mo) X-ray Source'
_exptl_absorpt_coefficient_mu 0.080
_exptl_absorpt_correction_T_max 1.00000
_exptl_absorpt_correction_T_min 0.58234
_exptl_absorpt_correction_type multi-scan
_exptl_absorpt_process_details
;
CrysAlisPro, Agilent Technologies,
Version 1.171.34.49 (release 20-01-2011 CrysAlis171 .NET)
(compiled Jan 20 2011,15:58:25)
Empirical absorption correction using spherical harmonics,
 implemented in SCALE3 ABSPACK scaling algorithm.
;
_exptl_crystal_density_diffrn 1.288
_exptl_crystal_F_000 952
_refine_diff_density_max 0.329
_refine_diff_density_min -0.320
_refine_diff_density_rms 0.079
_refine_ls_extinction_method none
_refine_ls_goodness_of_fit_ref 1.002
_refine_ls_hydrogen_treatment constr
_refine_ls_matrix_type full
_refine_ls_number_parameters 317
_refine_ls_number_reflns 5275
_refine_ls_number_restraints 0
_refine_ls_restrained_S_all 1.002
_refine_ls_R_factor_all 0.1522
_refine_ls_R_factor_gt 0.0889
_refine_ls_shift/su_max 0.000
_refine_ls_shift/su_mean 0.000
_refine_ls_structure_factor_coef Fsqd
_refine_ls_weighting_details 'w=1/[\s^2^(Fo^2^)+(0.0710P)^2^] where P=(Fo^2^+2Fc^2^)/3'
_refine_ls_weighting_scheme calc
_refine_ls_wR_factor_gt 0.1732
_refine_ls_wR_factor_ref 0.2178
_reflns_Friedel_coverage 0.000
_reflns_number_gt 2772
_reflns_number_total 5275
_reflns_threshold_expression 'I > 2\s(I)'
_cod_data_source_file c5ra24857d2.cif
_cod_data_source_block ps
_cod_original_cell_volume 2338.9(5)
_cod_database_code 7224098
_chemical_oxdiff_formula 'C H N O'
_chemical_oxdiff_usercomment '11 FEB 2014'
_shelx_space_group_comment
;
The symmetry employed for this shelxl refinement is uniquely defined
by the following loop, which should always be used as a source of
symmetry information in preference to the above space-group names.
They are only intended as comments.
;
_cell_oxdiff_angle_alpha 90.108(9)
_cell_oxdiff_angle_beta 97.281(9)
_cell_oxdiff_angle_gamma 90.158(10)
_cell_oxdiff_length_a 11.2722(14)
_cell_oxdiff_length_b 9.9250(12)
_cell_oxdiff_length_c 21.076(2)
_cell_oxdiff_measurement_reflns_used 1715
_cell_oxdiff_volume 2338.9(5)
_reflns_odcompleteness_completeness 98.03
_reflns_odcompleteness_iscentric 1
_reflns_odcompleteness_theta 26.32
_olex2_refinement_description
;
1. Fixed Uiso
 At 1.2 times of:
  All C(H) groups
 At 1.5 times of:
  All O(H) groups
2.a Aromatic/amide H refined with riding coordinates:
 C7(H7), C8(H8), C11(H11), C12(H12), C13(H13), C14(H14), C17(H17), C19(H19),
 C22(H22), C23(H23), C24(H24), C25(H25), C26(H26), C27(H27), C28(H28), C29(H29),
  C30(H30), C31(H31), C32(H32), C33(H33), C34(H34), C35(H35)
2.b Idealised tetrahedral OH refined as rotating group:
 O4(H4)
;
_shelx_shelxl_version_number 2014/7
_olex2_submission_special_instructions 'No special instructions were received'

loop_
_space_group_symop_operation_xyz
'x, y, z'
'-x, y+1/2, -z+1/2'
'-x, -y, -z'
'x, -y-1/2, z-1/2'

loop_
_atom_site_label
_atom_site_type_symbol
_atom_site_fract_x
_atom_site_fract_y
_atom_site_fract_z
_atom_site_U_iso_or_equiv
_atom_site_adp_type
_atom_site_occupancy
_atom_site_site_symmetry_order
_atom_site_calc_flag
_atom_site_refinement_flags_posn
O1 O 0.12389(17) 0.4907(2) 0.18418(9) 0.0270(5) Uani 1 1 d .
N2 N 0.0778(2) 0.6309(3) 0.07714(11) 0.0279(6) Uani 1 1 d .
C3 C 0.1738(2) 0.7464(3) -0.00023(13) 0.0256(7) Uani 1 1 d .
O4 O 0.30364(17) 0.6738(3) 0.09317(10) 0.0442(7) Uani 1 1 d .
H4 H 0.2386 0.6505 0.1030 0.066 Uiso 1 1 calc GR
C5 C -0.0206(2) 0.5717(3) 0.10175(13) 0.0256(7) Uani 1 1 d .
C6 C -0.2050(2) 0.4495(3) 0.16256(14) 0.0274(7) Uani 1 1 d .
C7 C -0.3531(3) 0.5363(4) 0.07731(15) 0.0364(8) Uani 1 1 d .
H7 H -0.3713 0.5825 0.0389 0.044 Uiso 1 1 calc R
C8 C -0.1392(3) 0.5833(3) 0.07601(14) 0.0309(7) Uani 1 1 d .
H8 H -0.1582 0.6323 0.0384 0.037 Uiso 1 1 calc R
C9 C 0.0054(2) 0.4952(3) 0.15845(13) 0.0238(6) Uani 1 1 d .
C10 C -0.0823(2) 0.4332(3) 0.18841(14) 0.0265(7) Uani 1 1 d .
C11 C 0.0743(3) 0.3238(3) 0.26026(14) 0.0302(7) Uani 1 1 d .
H11 H 0.0997 0.2757 0.2974 0.036 Uiso 1 1 calc R
C12 C 0.3861(3) 0.7953(3) 0.01344(15) 0.0360(8) Uani 1 1 d .
H12 H 0.4612 0.7886 0.0373 0.043 Uiso 1 1 calc R
C13 C 0.0705(2) 0.6875(3) 0.02204(13) 0.0288(7) Uani 1 1 d .
H13 H -0.0027 0.6903 -0.0039 0.035 Uiso 1 1 calc R
C14 C -0.3009(3) 0.3956(3) 0.19128(15) 0.0324(7) Uani 1 1 d .
H14 H -0.2850 0.3475 0.2293 0.039 Uiso 1 1 calc R
C15 C 0.2854(2) 0.3954(3) 0.25407(13) 0.0264(7) Uani 1 1 d .
C16 C -0.2318(3) 0.5236(3) 0.10470(14) 0.0276(7) Uani 1 1 d .
C17 C -0.4170(3) 0.4128(3) 0.16414(16) 0.0366(8) Uani 1 1 d .
H17 H -0.4789 0.3779 0.1844 0.044 Uiso 1 1 calc R
C18 C 0.1787(2) 0.2610(3) 0.16426(13) 0.0252(7) Uani 1 1 d .
C19 C -0.4432(3) 0.4822(3) 0.10626(16) 0.0369(8) Uani 1 1 d .
H19 H -0.5221 0.4913 0.0876 0.044 Uiso 1 1 calc R
C20 C 0.2876(3) 0.7374(3) 0.03642(14) 0.0283(7) Uani 1 1 d .
C21 C 0.1638(2) 0.3653(3) 0.21631(13) 0.0238(6) Uani 1 1 d .
C22 C 0.1251(3) 0.1357(3) 0.16190(14) 0.0316(7) Uani 1 1 d .
H22 H 0.0772 0.1116 0.1929 0.038 Uiso 1 1 calc R
C23 C 0.2510(2) 0.2944(3) 0.11757(13) 0.0310(7) Uani 1 1 d .
H23 H 0.2880 0.3781 0.1187 0.037 Uiso 1 1 calc R
C24 C 0.3354(3) 0.5228(3) 0.25793(14) 0.0318(7) Uani 1 1 d .
H24 H 0.2939 0.5942 0.2370 0.038 Uiso 1 1 calc R
C25 C 0.1647(3) 0.8148(4) -0.05870(14) 0.0367(8) Uani 1 1 d .
H25 H 0.0906 0.8214 -0.0836 0.044 Uiso 1 1 calc R
C26 C 0.3736(3) 0.8621(4) -0.04395(15) 0.0393(8) Uani 1 1 d .
H26 H 0.4401 0.9009 -0.0586 0.047 Uiso 1 1 calc R
C27 C 0.2628(3) 0.8724(4) -0.08024(15) 0.0410(8) Uani 1 1 d .
H27 H 0.2547 0.9182 -0.1191 0.049 Uiso 1 1 calc R
C28 C 0.3504(3) 0.2897(3) 0.28463(13) 0.0331(8) Uani 1 1 d .
H28 H 0.3184 0.2034 0.2820 0.040 Uiso 1 1 calc R
C29 C 0.1424(3) 0.0453(3) 0.11331(16) 0.0405(8) Uani 1 1 d .
H29 H 0.1055 -0.0385 0.1118 0.049 Uiso 1 1 calc R
C30 C 0.2682(3) 0.2045(4) 0.06984(14) 0.0371(8) Uani 1 1 d .
H30 H 0.3167 0.2277 0.0389 0.045 Uiso 1 1 calc R
C31 C 0.4472(3) 0.5456(3) 0.29279(14) 0.0351(8) Uani 1 1 d .
H31 H 0.4794 0.6318 0.2958 0.042 Uiso 1 1 calc R
C32 C 0.4620(3) 0.3108(4) 0.31894(14) 0.0380(8) Uani 1 1 d .
H32 H 0.5044 0.2392 0.3392 0.046 Uiso 1 1 calc R
C33 C -0.0401(3) 0.3555(3) 0.24634(14) 0.0308(7) Uani 1 1 d .
H33 H -0.0944 0.3281 0.2735 0.037 Uiso 1 1 calc R
C34 C 0.2136(3) 0.0798(4) 0.06770(15) 0.0385(8) Uani 1 1 d .
H34 H 0.2251 0.0194 0.0353 0.046 Uiso 1 1 calc R
C35 C 0.5100(3) 0.4386(4) 0.32295(14) 0.0364(8) Uani 1 1 d .
H35 H 0.5849 0.4530 0.3460 0.044 Uiso 1 1 calc R

loop_
_atom_site_aniso_label
_atom_site_aniso_U_11
_atom_site_aniso_U_22
_atom_site_aniso_U_33
_atom_site_aniso_U_23
_atom_site_aniso_U_13
_atom_site_aniso_U_12
O1 0.0263(11) 0.0183(12) 0.0352(11) 0.0039(8) -0.0002(8) 0.0029(9)
N2 0.0248(13) 0.0259(15) 0.0322(14) 0.0040(11) 0.0007(10) 0.0000(11)
C3 0.0249(15) 0.0222(18) 0.0300(16) -0.0023(12) 0.0037(11) 0.0006(13)
O4 0.0276(12) 0.0548(19) 0.0486(14) 0.0235(12) -0.0008(10) -0.0029(12)
C5 0.0270(16) 0.0183(17) 0.0320(16) -0.0005(12) 0.0051(12) 0.0032(13)
C6 0.0223(15) 0.0199(17) 0.0404(18) -0.0029(12) 0.0058(12) 0.0024(13)
C7 0.0283(17) 0.036(2) 0.0439(19) 0.0022(15) 0.0002(14) 0.0063(15)
C8 0.0305(17) 0.0269(19) 0.0346(17) 0.0055(13) 0.0017(13) 0.0044(14)
C9 0.0206(14) 0.0155(16) 0.0344(16) 0.0002(12) 0.0001(11) 0.0046(12)
C10 0.0278(16) 0.0160(16) 0.0361(17) -0.0023(12) 0.0055(12) 0.0026(13)
C11 0.0356(18) 0.0198(18) 0.0348(17) 0.0026(12) 0.0035(13) 0.0021(14)
C12 0.0283(17) 0.037(2) 0.0426(19) -0.0011(15) 0.0054(13) -0.0013(15)
C13 0.0261(16) 0.0274(19) 0.0323(17) -0.0046(13) 0.0008(12) -0.0002(14)
C14 0.0275(16) 0.0237(19) 0.047(2) 0.0009(14) 0.0087(13) 0.0032(14)
C15 0.0292(16) 0.0227(18) 0.0270(15) 0.0002(12) 0.0026(12) 0.0019(13)
C16 0.0276(16) 0.0178(17) 0.0373(17) -0.0034(13) 0.0038(12) 0.0031(13)
C17 0.0351(18) 0.025(2) 0.052(2) -0.0067(15) 0.0151(15) -0.0003(15)
C18 0.0222(15) 0.0214(17) 0.0306(16) 0.0005(12) -0.0027(11) 0.0037(13)
C19 0.0255(16) 0.029(2) 0.056(2) -0.0080(16) 0.0042(14) -0.0017(15)
C20 0.0294(16) 0.0207(17) 0.0349(17) 0.0013(13) 0.0047(12) -0.0005(13)
C21 0.0241(15) 0.0150(16) 0.0311(16) 0.0064(12) -0.0012(11) 0.0006(12)
C22 0.0305(16) 0.0273(19) 0.0357(17) 0.0030(14) -0.0004(12) -0.0042(14)
C23 0.0288(16) 0.0252(19) 0.0387(18) 0.0007(13) 0.0036(13) 0.0012(14)
C24 0.0400(19) 0.0199(18) 0.0348(17) -0.0010(13) 0.0025(13) 0.0015(14)
C25 0.043(2) 0.039(2) 0.0265(16) 0.0011(14) -0.0005(13) -0.0020(16)
C26 0.0421(19) 0.037(2) 0.042(2) -0.0013(16) 0.0171(15) -0.0038(17)
C27 0.053(2) 0.042(2) 0.0295(17) 0.0034(15) 0.0090(15) -0.0061(18)
C28 0.0384(18) 0.0205(18) 0.0379(18) 0.0036(13) -0.0052(13) -0.0026(14)
C29 0.049(2) 0.0231(19) 0.048(2) -0.0050(15) 0.0012(16) -0.0034(16)
C30 0.0411(19) 0.038(2) 0.0329(18) 0.0016(15) 0.0065(14) 0.0077(17)
C31 0.043(2) 0.0244(19) 0.0372(18) -0.0050(13) 0.0022(14) -0.0064(15)
C32 0.0358(18) 0.037(2) 0.0376(19) 0.0067(15) -0.0078(13) 0.0026(16)
C33 0.0332(17) 0.0207(18) 0.0396(18) 0.0040(13) 0.0091(13) -0.0026(14)
C34 0.046(2) 0.032(2) 0.0369(19) -0.0059(14) -0.0003(15) 0.0111(16)
C35 0.0348(18) 0.035(2) 0.0375(19) -0.0044(14) -0.0020(13) -0.0029(16)

loop_
_atom_type_symbol
_atom_type_description
_atom_type_scat_dispersion_real
_atom_type_scat_dispersion_imag
_atom_type_scat_source
C C 0.0033 0.0016 'International Tables Vol C Tables 4.2.6.8 and 6.1.1.4'
H H 0.0000 0.0000 'International Tables Vol C Tables 4.2.6.8 and 6.1.1.4'
N N 0.0061 0.0033 'International Tables Vol C Tables 4.2.6.8 and 6.1.1.4'
O O 0.0106 0.0060 'International Tables Vol C Tables 4.2.6.8 and 6.1.1.4'

loop_
_geom_angle_atom_site_label_1
_geom_angle_atom_site_label_2
_geom_angle_atom_site_label_3
_geom_angle
C9 O1 C21 115.8(2)
C13 N2 C5 123.5(2)
C20 C3 C13 121.0(3)
C25 C3 C13 121.0(3)
C25 C3 C20 118.1(3)
C20 O4 H4 109.5
N2 C5 C9 116.5(2)
C8 C5 N2 126.0(3)
C8 C5 C9 117.5(3)
C14 C6 C10 123.5(3)
C14 C6 C16 118.2(3)
C16 C6 C10 118.3(3)
C16 C7 H7 119.4
C19 C7 H7 119.4
C19 C7 C16 121.2(3)
C5 C8 H8 118.9
C5 C8 C16 122.2(3)
C16 C8 H8 118.9
O1 C9 C5 115.8(2)
O1 C9 C10 121.4(2)
C10 C9 C5 122.7(3)
C6 C10 C33 124.8(3)
C9 C10 C6 119.3(3)
C9 C10 C33 115.9(2)
C21 C11 H11 119.7
C33 C11 H11 119.7
C33 C11 C21 120.5(3)
C20 C12 H12 119.7
C26 C12 H12 119.7
C26 C12 C20 120.6(3)
N2 C13 C3 120.9(3)
N2 C13 H13 119.6
C3 C13 H13 119.6
C6 C14 H14 119.4
C17 C14 C6 121.2(3)
C17 C14 H14 119.4
C24 C15 C21 122.9(3)
C24 C15 C28 118.5(3)
C28 C15 C21 118.6(3)
C7 C16 C6 118.8(3)
C8 C16 C6 119.9(3)
C8 C16 C7 121.3(3)
C14 C17 H17 119.7
C14 C17 C19 120.6(3)
C19 C17 H17 119.7
C22 C18 C21 123.3(3)
C22 C18 C23 118.7(3)
C23 C18 C21 118.0(3)
C7 C19 C17 119.9(3)
C7 C19 H19 120.1
C17 C19 H19 120.1
O4 C20 C3 121.6(3)
O4 C20 C12 118.7(3)
C12 C20 C3 119.6(3)
O1 C21 C11 109.0(2)
O1 C21 C15 106.1(2)
O1 C21 C18 107.6(2)
C11 C21 C15 111.2(2)
C11 C21 C18 113.3(2)
C15 C21 C18 109.4(2)
C18 C22 H22 119.8
C18 C22 C29 120.4(3)
C29 C22 H22 119.8
C18 C23 H23 119.7
C30 C23 C18 120.6(3)
C30 C23 H23 119.7
C15 C24 H24 119.5
C15 C24 C31 120.9(3)
C31 C24 H24 119.5
C3 C25 H25 119.3
C27 C25 C3 121.5(3)
C27 C25 H25 119.3
C12 C26 H26 119.7
C12 C26 C27 120.5(3)
C27 C26 H26 119.7
C25 C27 C26 119.7(3)
C25 C27 H27 120.1
C26 C27 H27 120.1
C15 C28 H28 119.4
C32 C28 C15 121.1(3)
C32 C28 H28 119.4
C22 C29 H29 120.0
C34 C29 C22 120.1(3)
C34 C29 H29 120.0
C23 C30 H30 119.9
C23 C30 C34 120.2(3)
C34 C30 H30 119.9
C24 C31 H31 120.3
C35 C31 C24 119.4(3)
C35 C31 H31 120.3
C28 C32 H32 120.2
C35 C32 C28 119.7(3)
C35 C32 H32 120.2
C10 C33 H33 119.6
C11 C33 C10 120.8(3)
C11 C33 H33 119.6
C29 C34 C30 120.0(3)
C29 C34 H34 120.0
C30 C34 H34 120.0
C31 C35 H35 119.8
C32 C35 C31 120.3(3)
C32 C35 H35 119.8

loop_
_geom_bond_atom_site_label_1
_geom_bond_atom_site_label_2
_geom_bond_distance
O1 C9 1.377(3)
O1 C21 1.461(3)
N2 C5 1.411(4)
N2 C13 1.281(4)
C3 C13 1.434(4)
C3 C20 1.414(4)
C3 C25 1.398(4)
O4 H4 0.8200
O4 C20 1.343(3)
C5 C8 1.382(4)
C5 C9 1.413(4)
C6 C10 1.430(4)
C6 C14 1.409(4)
C6 C16 1.422(4)
C7 H7 0.9300
C7 C16 1.421(4)
C7 C19 1.360(4)
C8 H8 0.9300
C8 C16 1.403(4)
C9 C10 1.383(4)
C10 C33 1.470(4)
C11 H11 0.9300
C11 C21 1.510(4)
C11 C33 1.323(4)
C12 H12 0.9300
C12 C20 1.391(4)
C12 C26 1.369(4)
C13 H13 0.9300
C14 H14 0.9300
C14 C17 1.371(4)
C15 C21 1.524(4)
C15 C24 1.385(4)
C15 C28 1.391(4)
C17 H17 0.9300
C17 C19 1.398(5)
C18 C21 1.533(4)
C18 C22 1.383(4)
C18 C23 1.394(4)
C19 H19 0.9300
C22 H22 0.9300
C22 C29 1.393(4)
C23 H23 0.9300
C23 C30 1.376(4)
C24 H24 0.9300
C24 C31 1.393(4)
C25 H25 0.9300
C25 C27 1.373(4)
C26 H26 0.9300
C26 C27 1.382(4)
C27 H27 0.9300
C28 H28 0.9300
C28 C32 1.385(4)
C29 H29 0.9300
C29 C34 1.370(5)
C30 H30 0.9300
C30 C34 1.383(5)
C31 H31 0.9300
C31 C35 1.386(4)
C32 H32 0.9300
C32 C35 1.379(4)
C33 H33 0.9300
C34 H34 0.9300
C35 H35 0.9300

loop_
_geom_torsion_atom_site_label_1
_geom_torsion_atom_site_label_2
_geom_torsion_atom_site_label_3
_geom_torsion_atom_site_label_4
_geom_torsion
O1 C9 C10 C6 175.1(3)
O1 C9 C10 C33 -4.1(4)
N2 C5 C8 C16 -178.3(3)
N2 C5 C9 O1 1.8(4)
N2 C5 C9 C10 179.0(3)
C3 C25 C27 C26 0.6(5)
C5 N2 C13 C3 179.8(3)
C5 C8 C16 C6 0.8(5)
C5 C8 C16 C7 -179.7(3)
C5 C9 C10 C6 -1.9(4)
C5 C9 C10 C33 178.9(3)
C6 C10 C33 C11 167.0(3)
C6 C14 C17 C19 1.3(5)
C8 C5 C9 O1 -177.3(2)
C8 C5 C9 C10 -0.1(4)
C9 O1 C21 C11 -46.8(3)
C9 O1 C21 C15 -166.6(2)
C9 O1 C21 C18 76.4(3)
C9 C5 C8 C16 0.7(4)
C9 C10 C33 C11 -13.9(4)
C10 C6 C14 C17 -179.2(3)
C10 C6 C16 C7 177.8(3)
C10 C6 C16 C8 -2.7(4)
C12 C26 C27 C25 -0.2(5)
C13 N2 C5 C8 -10.6(5)
C13 N2 C5 C9 170.3(3)
C13 C3 C20 O4 0.0(5)
C13 C3 C20 C12 179.8(3)
C13 C3 C25 C27 179.5(3)
C14 C6 C10 C9 -177.0(3)
C14 C6 C10 C33 2.1(5)
C14 C6 C16 C7 -2.0(4)
C14 C6 C16 C8 177.5(3)
C14 C17 C19 C7 -1.7(5)
C15 C24 C31 C35 1.3(4)
C15 C28 C32 C35 -0.1(5)
C16 C6 C10 C9 3.2(4)
C16 C6 C10 C33 -177.6(3)
C16 C6 C14 C17 0.5(4)
C16 C7 C19 C17 0.1(5)
C18 C22 C29 C34 0.5(5)
C18 C23 C30 C34 0.1(5)
C19 C7 C16 C6 1.7(5)
C19 C7 C16 C8 -177.8(3)
C20 C3 C13 N2 3.5(4)
C20 C3 C25 C27 -0.3(5)
C20 C12 C26 C27 -0.4(5)
C21 O1 C9 C5 -146.8(2)
C21 O1 C9 C10 36.0(3)
C21 C11 C33 C10 -0.9(5)
C21 C15 C24 C31 -179.7(3)
C21 C15 C28 C32 179.2(3)
C21 C18 C22 C29 -179.9(3)
C21 C18 C23 C30 179.7(3)
C22 C18 C21 O1 -126.9(3)
C22 C18 C21 C11 -6.4(4)
C22 C18 C21 C15 118.3(3)
C22 C18 C23 C30 0.4(4)
C22 C29 C34 C30 -0.1(5)
C23 C18 C21 O1 53.8(3)
C23 C18 C21 C11 174.3(2)
C23 C18 C21 C15 -61.0(3)
C23 C18 C22 C29 -0.6(4)
C23 C30 C34 C29 -0.2(5)
C24 C15 C21 O1 4.5(3)
C24 C15 C21 C11 -113.9(3)
C24 C15 C21 C18 120.3(3)
C24 C15 C28 C32 0.9(4)
C24 C31 C35 C32 -0.5(5)
C25 C3 C13 N2 -176.3(3)
C25 C3 C20 O4 179.8(3)
C25 C3 C20 C12 -0.4(4)
C26 C12 C20 C3 0.7(5)
C26 C12 C20 O4 -179.5(3)
C28 C15 C21 O1 -173.7(2)
C28 C15 C21 C11 67.9(3)
C28 C15 C21 C18 -58.0(3)
C28 C15 C24 C31 -1.4(4)
C28 C32 C35 C31 -0.1(5)
C33 C11 C21 O1 30.1(4)
C33 C11 C21 C15 146.7(3)
C33 C11 C21 C18 -89.6(3)
